data_7016437
loop_
_publ_author_name
'K\"onig, R'
'Scholz, G.'
'Veiczi, M.'
'J\"ager, C'
'Troyanov, S. I.'
'Kemnitz, E.'

_publ_section_title
;
 New crystalline aluminum alkoxide oxide fluorides: Evidence of the
 mechanism of the fluorolytic sol-gel reaction.
;
_journal_issue 34
_journal_name_full 'Dalton transactions (Cambridge, England : 2003)'
_journal_page_first 8701
_journal_page_last 8710
_journal_paper_doi 10.1039/c1dt10514k
_journal_volume 40
_journal_year 2011
_chemical_formula_sum 'C21 H50 Al4 F4 O8'
_chemical_formula_weight 614.53
_chemical_name_systematic
;
?
;
_space_group_IT_number 15
_symmetry_cell_setting monoclinic
_symmetry_space_group_name_Hall '-C 2yc'
_symmetry_space_group_name_H-M 'C 1 2/c 1'
_atom_sites_solution_hydrogens geom
_atom_sites_solution_primary direct
_atom_sites_solution_secondary difmap
_audit_creation_method SHELXL-97
_cell_angle_alpha 90.00
_cell_angle_beta 101.606(6)
_cell_angle_gamma 90.00
_cell_formula_units_Z 4
_cell_length_a 15.2063(12)
_cell_length_b 12.2374(7)
_cell_length_c 18.2326(14)
_cell_measurement_reflns_used 8900
_cell_measurement_temperature 100(2)
_cell_measurement_theta_max 27
_cell_measurement_theta_min 3
_cell_volume 3323.5(4)
_computing_structure_refinement 'SHELXL-97 (Sheldrick, 1997)'
_computing_structure_solution 'SHELXS-97 (Sheldrick, 1990)'
_diffrn_ambient_temperature 100(2)
_diffrn_measured_fraction_theta_full 0.995
_diffrn_measured_fraction_theta_max 0.995
_diffrn_measurement_device_type IPDS(Stoe)
_diffrn_radiation_monochromator graphite
_diffrn_radiation_source 'fine-focus sealed tube'
_diffrn_radiation_type MoK\a
_diffrn_radiation_wavelength 0.71073
_diffrn_reflns_av_R_equivalents 0.1048
_diffrn_reflns_av_sigmaI/netI 0.0724
_diffrn_reflns_limit_h_max 19
_diffrn_reflns_limit_h_min -20
_diffrn_reflns_limit_k_max 16
_diffrn_reflns_limit_k_min -16
_diffrn_reflns_limit_l_max 23
_diffrn_reflns_limit_l_min -23
_diffrn_reflns_number 13593
_diffrn_reflns_theta_full 27.88
_diffrn_reflns_theta_max 27.88
_diffrn_reflns_theta_min 3.33
_exptl_absorpt_coefficient_mu 0.199
_exptl_absorpt_correction_type none
_exptl_crystal_colour colorless
_exptl_crystal_density_diffrn 1.228
_exptl_crystal_density_method 'not measured'
_exptl_crystal_description plate
_exptl_crystal_F_000 1312
_exptl_crystal_size_max 0.40
_exptl_crystal_size_mid 0.30
_exptl_crystal_size_min 0.20
_refine_diff_density_max 0.401
_refine_diff_density_min -0.349
_refine_diff_density_rms 0.070
_refine_ls_extinction_method none
_refine_ls_goodness_of_fit_ref 1.026
_refine_ls_hydrogen_treatment mixed
_refine_ls_matrix_type full
_refine_ls_number_parameters 194
_refine_ls_number_reflns 3926
_refine_ls_number_restraints 1
_refine_ls_restrained_S_all 1.026
_refine_ls_R_factor_all 0.1273
_refine_ls_R_factor_gt 0.0919
_refine_ls_shift/su_max 0.016
_refine_ls_shift/su_mean 0.002
_refine_ls_structure_factor_coef Fsqd
_refine_ls_weighting_details 'calc w=1/[\s^2^(Fo^2^)+(0.1000P)^2^+7.5000P] where P=(Fo^2^+2Fc^2^)/3'
_refine_ls_weighting_scheme calc
_refine_ls_wR_factor_gt 0.2295
_refine_ls_wR_factor_ref 0.2526
_reflns_number_gt 2625
_reflns_number_total 3926
_reflns_threshold_expression >2sigma(I)
_cod_data_source_file c1dt10514k.txt
_cod_data_source_block comp1
_cod_depositor_comments
;
The following automatic conversions were performed:

'_symmetry_cell_setting' value 'Monoclinic' changed to 'monoclinic'
according to /home/saulius/struct/CIF-dictionaries/cif_core.dic
dictionary named 'cif_core.dic' version 2.4.1 from 2010-06-29.

Automatic conversion script
Id: cif_fix_values 1715 2011-07-08 13:25:40Z adriana 
;
_cod_original_sg_symbol_H-M C2/c
_cod_database_code 7016437

loop_
_symmetry_equiv_pos_as_xyz
'x, y, z'
'-x, y, -z+1/2'
'x+1/2, y+1/2, z'
'-x+1/2, y+1/2, -z+1/2'
'-x, -y, -z'
'x, -y, z-1/2'
'-x+1/2, -y+1/2, -z'
'x+1/2, -y+1/2, z-1/2'

loop_
_atom_site_label
_atom_site_type_symbol
_atom_site_fract_x
_atom_site_fract_y
_atom_site_fract_z
_atom_site_U_iso_or_equiv
_atom_site_adp_type
_atom_site_occupancy
_atom_site_symmetry_multiplicity
_atom_site_calc_flag
_atom_site_refinement_flags
_atom_site_disorder_assembly
_atom_site_disorder_group
Al1 Al 0.03364(7) 0.29267(10) 0.34865(6) 0.0568(4) Uani 1 1 d . . .
Al2 Al 0.09146(9) 0.15054(11) 0.24321(6) 0.0628(4) Uani 1 1 d . . .
F1 F 0.06442(19) 0.3132(3) 0.44140(14) 0.1005(11) Uani 1 1 d . . .
F2 F 0.1770(2) 0.0683(3) 0.23574(17) 0.1220(14) Uani 1 1 d . . .
O1 O 0.0000 0.2488(2) 0.2500 0.0396(6) Uani 1 2 d S . .
O2 O 0.13301(17) 0.2144(3) 0.33432(14) 0.0688(8) Uani 1 1 d . . .
O3 O -0.07064(19) 0.2148(3) 0.34924(14) 0.0660(8) Uani 1 1 d . . .
O4 O 0.0242(3) 0.4313(3) 0.3174(2) 0.0904(12) Uani 1 1 d D . .
H H 0.022(6) 0.417(7) 0.2804(17) 0.050 Uiso 0.50 1 d PD . .
O5 O 0.0000 0.0548(3) 0.2500 0.0852(14) Uani 1 2 d S . .
C1 C 0.2200(3) 0.2068(7) 0.3869(3) 0.107(2) Uani 1 1 d . . .
H1 H 0.2079 0.2532 0.4289 0.129 Uiso 1 1 calc R . .
C2 C 0.2306(4) 0.1016(5) 0.4225(3) 0.106(2) Uani 1 1 d . . .
H2A H 0.2327 0.0450 0.3849 0.158 Uiso 1 1 calc R . .
H2B H 0.1797 0.0877 0.4468 0.158 Uiso 1 1 calc R . .
H2C H 0.2865 0.1004 0.4602 0.158 Uiso 1 1 calc R . .
C3 C 0.2873(4) 0.2689(6) 0.3633(5) 0.143(3) Uani 1 1 d . . .
H3A H 0.3424 0.2665 0.4019 0.214 Uiso 1 1 calc R . .
H3B H 0.2671 0.3448 0.3551 0.214 Uiso 1 1 calc R . .
H3C H 0.2991 0.2386 0.3165 0.214 Uiso 1 1 calc R . .
C4 C -0.1201(5) 0.2046(8) 0.4090(3) 0.134(3) Uani 1 1 d . . .
H4 H -0.1706 0.1610 0.3793 0.161 Uiso 1 1 calc R . .
C5 C -0.1722(7) 0.2984(7) 0.4156(6) 0.173(5) Uani 1 1 d . . .
H5A H -0.2118 0.2836 0.4506 0.259 Uiso 1 1 calc R . .
H5B H -0.2084 0.3171 0.3664 0.259 Uiso 1 1 calc R . .
H5C H -0.1324 0.3597 0.4342 0.259 Uiso 1 1 calc R . .
C6 C -0.0906(8) 0.1250(8) 0.4598(4) 0.188(5) Uani 1 1 d . . .
H6A H -0.0919 0.0545 0.4341 0.282 Uiso 1 1 calc R . .
H6B H -0.1297 0.1217 0.4965 0.282 Uiso 1 1 calc R . .
H6C H -0.0290 0.1413 0.4856 0.282 Uiso 1 1 calc R . .
C7 C 0.0555(7) 0.5139(7) 0.3816(5) 0.068(2) Uani 0.50 1 d P A 1
H7 H 0.0758 0.4718 0.4290 0.082 Uiso 0.50 1 calc PR A 1
C8 C 0.1324(3) 0.5684(5) 0.3634(3) 0.0865(15) Uani 0.50 1 d P A 1
H8A H 0.1498 0.6296 0.3979 0.130 Uiso 0.50 1 calc PR A 1
H8B H 0.1172 0.5959 0.3119 0.130 Uiso 0.50 1 calc PR A 1
H8C H 0.1824 0.5167 0.3680 0.130 Uiso 0.50 1 calc PR A 1
C9 C -0.0240(3) 0.5731(4) 0.3877(3) 0.0824(14) Uani 0.50 1 d P A 1
H9A H -0.0640 0.5257 0.4095 0.124 Uiso 0.50 1 calc PR A 1
H9B H -0.0549 0.5971 0.3378 0.124 Uiso 0.50 1 calc PR A 1
H9C H -0.0076 0.6371 0.4199 0.124 Uiso 0.50 1 calc PR A 1
C7A C 0.0362(5) 0.5458(6) 0.3366(5) 0.0558(17) Uani 0.50 1 d P A 2
H7A H 0.0160 0.5887 0.2896 0.067 Uiso 0.50 1 calc PR A 2
C8A C 0.1324(3) 0.5684(5) 0.3634(3) 0.0865(15) Uani 0.50 1 d P A 2
H8A1 H 0.1588 0.5117 0.3991 0.130 Uiso 0.50 1 calc PR A 2
H8A2 H 0.1397 0.6399 0.3881 0.130 Uiso 0.50 1 calc PR A 2
H8A3 H 0.1628 0.5686 0.3208 0.130 Uiso 0.50 1 calc PR A 2
C9A C -0.0240(3) 0.5731(4) 0.3877(3) 0.0824(14) Uani 0.50 1 d P A 2
H9A1 H -0.0865 0.5639 0.3616 0.124 Uiso 0.50 1 calc PR A 2
H9A2 H -0.0141 0.6491 0.4042 0.124 Uiso 0.50 1 calc PR A 2
H9A3 H -0.0116 0.5246 0.4313 0.124 Uiso 0.50 1 calc PR A 2
C10 C 0.0309(6) -0.0627(6) 0.2508(7) 0.080(3) Uani 0.50 1 d P . .
H10 H 0.0951 -0.0634 0.2458 0.096 Uiso 0.50 1 calc PR . .
C11 C -0.0254(5) -0.1095(5) 0.1800(4) 0.123(2) Uani 1 1 d . . .
H11A H -0.0111 -0.1872 0.1762 0.185 Uiso 1 1 calc R . .
H11B H -0.0123 -0.0703 0.1365 0.185 Uiso 1 1 calc R . .
H11C H -0.0892 -0.1015 0.1813 0.185 Uiso 1 1 calc R . .

loop_
_atom_site_aniso_label
_atom_site_aniso_U_11
_atom_site_aniso_U_22
_atom_site_aniso_U_33
_atom_site_aniso_U_23
_atom_site_aniso_U_13
_atom_site_aniso_U_12
Al1 0.0502(6) 0.0699(8) 0.0491(6) -0.0202(5) 0.0072(4) 0.0023(5)
Al2 0.0731(8) 0.0663(8) 0.0488(6) -0.0044(5) 0.0118(5) 0.0309(6)
F1 0.0766(17) 0.161(3) 0.0598(15) -0.0487(17) 0.0038(12) 0.0053(18)
F2 0.133(3) 0.150(3) 0.085(2) -0.0112(19) 0.0247(18) 0.097(3)
O1 0.0357(14) 0.0424(16) 0.0404(15) 0.000 0.0072(11) 0.000
O2 0.0477(14) 0.104(2) 0.0494(14) -0.0045(14) -0.0031(11) 0.0234(14)
O3 0.0643(16) 0.092(2) 0.0456(13) 0.0015(13) 0.0203(12) -0.0082(15)
O4 0.090(2) 0.0555(18) 0.133(3) -0.046(2) 0.038(2) -0.0154(16)
O5 0.152(5) 0.038(2) 0.065(2) 0.000 0.021(3) 0.000
C1 0.055(3) 0.188(7) 0.070(3) 0.034(4) -0.009(2) 0.020(3)
C2 0.084(3) 0.109(5) 0.104(4) -0.003(3) -0.029(3) 0.040(3)
C3 0.062(3) 0.109(5) 0.229(9) 0.017(5) -0.039(4) 0.018(3)
C4 0.105(5) 0.234(10) 0.075(4) 0.018(5) 0.048(3) -0.016(5)
C5 0.220(9) 0.120(6) 0.241(10) -0.029(6) 0.195(9) -0.015(6)
C6 0.338(14) 0.166(8) 0.090(5) 0.038(5) 0.114(7) -0.016(9)
C7 0.087(6) 0.051(5) 0.058(5) -0.017(4) -0.009(4) 0.007(4)
C8 0.067(3) 0.087(4) 0.100(4) -0.030(3) 0.003(2) -0.013(2)
C9 0.081(3) 0.073(3) 0.092(3) -0.030(3) 0.014(3) 0.009(2)
C7A 0.064(4) 0.038(4) 0.059(5) -0.009(3) -0.001(4) 0.001(3)
C8A 0.067(3) 0.087(4) 0.100(4) -0.030(3) 0.003(2) -0.013(2)
C9A 0.081(3) 0.073(3) 0.092(3) -0.030(3) 0.014(3) 0.009(2)
C10 0.087(7) 0.041(4) 0.109(7) 0.002(5) 0.016(8) 0.003(4)
C11 0.141(6) 0.061(3) 0.157(6) -0.037(4) 0.005(5) 0.004(4)

loop_
_atom_type_symbol
_atom_type_description
_atom_type_scat_dispersion_real
_atom_type_scat_dispersion_imag
_atom_type_scat_source
C C 0.0033 0.0016 'International Tables Vol C Tables 4.2.6.8 and 6.1.1.4'
H H 0.0000 0.0000 'International Tables Vol C Tables 4.2.6.8 and 6.1.1.4'
O O 0.0106 0.0060 'International Tables Vol C Tables 4.2.6.8 and 6.1.1.4'
F F 0.0171 0.0103 'International Tables Vol C Tables 4.2.6.8 and 6.1.1.4'
Al Al 0.0645 0.0514 'International Tables Vol C Tables 4.2.6.8 and 6.1.1.4'

loop_
_geom_angle_atom_site_label_1
_geom_angle_atom_site_label_2
_geom_angle_atom_site_label_3
_geom_angle
_geom_angle_site_symmetry_1
_geom_angle_site_symmetry_3
F1 Al1 O4 99.63(19) . .
F1 Al1 O1 171.71(18) . .
O4 Al1 O1 88.66(16) . .
F1 Al1 O2 98.61(14) . .
O4 Al1 O2 117.50(17) . .
O1 Al1 O2 77.66(10) . .
F1 Al1 O3 97.86(15) . .
O4 Al1 O3 118.45(17) . .
O1 Al1 O3 77.66(10) . .
O2 Al1 O3 117.31(16) . .
F1 Al1 Al2 134.33(14) . 2
O4 Al1 Al2 112.92(14) . 2
O1 Al1 Al2 39.77(6) . 2
O2 Al1 Al2 93.93(11) . 2
O3 Al1 Al2 38.78(8) . 2
F1 Al1 Al2 134.98(13) . .
O4 Al1 Al2 112.27(13) . .
O1 Al1 Al2 39.74(6) . .
O2 Al1 Al2 38.76(9) . .
O3 Al1 Al2 94.03(10) . .
Al2 Al1 Al2 59.62(6) 2 .
F2 Al2 O3 100.19(15) . 2
F2 Al2 O2 101.47(15) . .
O3 Al2 O2 128.12(17) 2 .
F2 Al2 O5 103.5(2) . .
O3 Al2 O5 110.02(12) 2 .
O2 Al2 O5 109.78(12) . .
F2 Al2 O1 176.71(19) . .
O3 Al2 O1 77.91(10) 2 .
O2 Al2 O1 77.87(9) . .
O5 Al2 O1 79.75(13) . .
F2 Al2 Al2 142.99(17) . 2
O3 Al2 Al2 95.12(10) 2 2
O2 Al2 Al2 94.95(10) . 2
O5 Al2 Al2 39.52(10) . 2
O1 Al2 Al2 40.23(8) . 2
F2 Al2 Al1 139.09(12) . 2
O3 Al2 Al1 39.36(9) 2 2
O2 Al2 Al1 109.86(11) . 2
O5 Al2 Al1 90.23(9) . 2
O1 Al2 Al1 39.44(4) . 2
Al2 Al2 Al1 60.21(4) 2 2
F2 Al2 Al1 140.40(13) . .
O3 Al2 Al1 109.79(11) 2 .
O2 Al2 Al1 39.31(8) . .
O5 Al2 Al1 90.20(9) . .
O1 Al2 Al1 39.41(3) . .
Al2 Al2 Al1 60.17(4) 2 .
Al1 Al2 Al1 76.43(5) 2 .
Al1 O1 Al1 146.20(19) . 2
Al1 O1 Al2 100.80(7) . 2
Al1 O1 Al2 100.85(6) 2 2
Al1 O1 Al2 100.85(6) . .
Al1 O1 Al2 100.80(7) 2 .
Al2 O1 Al2 99.55(17) 2 .
C1 O2 Al2 131.7(3) . .
C1 O2 Al1 126.4(3) . .
Al2 O2 Al1 101.92(12) . .
C4 O3 Al2 129.5(4) . 2
C4 O3 Al1 128.6(4) . .
Al2 O3 Al1 101.86(12) 2 .
C7A O4 C7 34.9(4) . .
C7A O4 Al1 147.6(5) . .
C7 O4 Al1 112.7(5) . .
C10 O5 C10 36.0(7) 2 .
C10 O5 Al2 147.3(4) 2 .
C10 O5 Al2 111.6(4) . .
C10 O5 Al2 111.6(4) 2 2
C10 O5 Al2 147.3(4) . 2
Al2 O5 Al2 101.0(2) . 2
C3 C1 C2 126.8(5) . .
C3 C1 O2 112.3(5) . .
C2 C1 O2 110.8(5) . .
C6 C4 C5 129.7(7) . .
C6 C4 O3 115.1(7) . .
C5 C4 O3 112.3(6) . .
C9 C7 C8 121.3(7) . .
C9 C7 O4 104.7(6) . .
C8 C7 O4 105.6(6) . .
C11 C10 O5 108.9(8) 2 .
C11 C10 C11 119.2(8) 2 .
O5 C10 C11 103.4(7) . .

loop_
_geom_bond_atom_site_label_1
_geom_bond_atom_site_label_2
_geom_bond_distance
_geom_bond_site_symmetry_2
Al1 F1 1.680(3) .
Al1 O4 1.786(4) .
Al1 O1 1.8481(14) .
Al1 O2 1.851(3) .
Al1 O3 1.852(3) .
Al1 Al2 2.8579(16) 2
Al1 Al2 2.8590(15) .
Al2 F2 1.672(3) .
Al2 O3 1.829(3) 2
Al2 O2 1.829(3) .
Al2 O5 1.842(3) .
Al2 O1 1.861(2) .
Al2 Al2 2.842(3) 2
Al2 Al1 2.8579(16) 2
O1 Al1 1.8481(14) 2
O1 Al2 1.861(2) 2
O2 C1 1.472(5) .
O3 C4 1.448(6) .
O3 Al2 1.829(3) 2
O4 C7A 1.447(8) .
O4 C7 1.547(8) .
O5 C10 1.511(8) 2
O5 C10 1.511(8) .
O5 Al2 1.842(3) 2
C1 C3 1.409(9) .
C1 C2 1.437(9) .
C4 C6 1.357(11) .
C4 C5 1.413(11) .
C7 C9 1.433(10) .
C7 C8 1.442(11) .
C10 C11 1.403(13) 2
C10 C11 1.511(13) .
